data_1545706
loop_
_publ_author_name
'Ho, Peter Cheng-Wei'
'Jenkins, Hilary A.'
'Britten, James F.'
'Vargas-Baca, Ignacio'

_publ_section_title
;
 FDHALO17: Building new discrete supramolecular assemblies through the
 interaction of iso-tellurazole N-oxides with Lewis acids and bases
;
_journal_name_full 'Faraday Discuss.'
_journal_paper_doi 10.1039/C7FD00075H
_journal_year 2017
_chemical_formula_moiety 'C25 H20 B F3 N O P Te'
_chemical_formula_sum 'C25 H20 B F3 N O P Te'
_chemical_formula_weight 576.80
_space_group_crystal_system monoclinic
_space_group_IT_number 14
_space_group_name_Hall '-P 2ybc'
_space_group_name_H-M_alt 'P 1 21/c 1'
_symmetry_space_group_name_Hall '-P 2ybc'
_symmetry_space_group_name_H-M 'P 1 21/c 1'
_atom_sites_solution_hydrogens geom
_atom_sites_solution_primary direct
_audit_creation_date 2017-02-04
_audit_creation_method
;
Olex2 1.2
(compiled 2016.02.19 svn.r3266 for OlexSys, GUI svn.r5155)
;
_audit_update_record
;
2017-02-15 deposited with the CCDC.
2017-04-07 downloaded from the CCDC.
;
_cell_angle_alpha 90
_cell_angle_beta 99.848(2)
_cell_angle_gamma 90
_cell_formula_units_Z 4
_cell_length_a 10.1170(7)
_cell_length_b 13.3307(9)
_cell_length_c 20.4052(14)
_cell_measurement_reflns_used 3495
_cell_measurement_temperature 100(2)
_cell_measurement_theta_max 21.122
_cell_measurement_theta_min 2.538
_cell_volume 2711.4(3)
_computing_cell_refinement 'SAINT v8.34A (Bruker, 2013)'
_computing_data_reduction 'SAINT v8.34A (Bruker, 2013)'
_computing_molecular_graphics 'Olex2 (Dolomanov et al., 2009)'
_computing_publication_material 'Olex2 (Dolomanov et al., 2009)'
_computing_structure_refinement 'ShelXL (Sheldrick, 2015)'
_computing_structure_solution 'ShelXT (Sheldrick, 2015)'
_diffrn_ambient_temperature 100.15
_diffrn_measured_fraction_theta_full 0.999
_diffrn_measured_fraction_theta_max 0.998
_diffrn_measurement_device_type 'Bruker APEX-II CCD'
_diffrn_measurement_method '\f and \w scans'
_diffrn_radiation_type MoK\a
_diffrn_radiation_wavelength 0.71073
_diffrn_reflns_av_R_equivalents 0.0574
_diffrn_reflns_av_unetI/netI 0.0559
_diffrn_reflns_Laue_measured_fraction_full 0.999
_diffrn_reflns_Laue_measured_fraction_max 0.998
_diffrn_reflns_limit_h_max 12
_diffrn_reflns_limit_h_min -12
_diffrn_reflns_limit_k_max 16
_diffrn_reflns_limit_k_min -16
_diffrn_reflns_limit_l_max 25
_diffrn_reflns_limit_l_min -25
_diffrn_reflns_number 28523
_diffrn_reflns_point_group_measured_fraction_full 0.999
_diffrn_reflns_point_group_measured_fraction_max 0.998
_diffrn_reflns_theta_full 25.242
_diffrn_reflns_theta_max 26.378
_diffrn_reflns_theta_min 1.833
_diffrn_standards_number 0
_exptl_absorpt_coefficient_mu 1.192
_exptl_absorpt_correction_T_max 0.7454
_exptl_absorpt_correction_T_min 0.6792
_exptl_absorpt_correction_type multi-scan
_exptl_absorpt_process_details
;
SADABS-2014/4 (Bruker,2014/4) was used for absorption correction.
wR2(int) was 0.0497 before and 0.0443 after correction.
The Ratio of minimum to maximum transmission is 0.9112.
The \l/2 correction factor is 0.00150.
;
_exptl_crystal_colour colourless
_exptl_crystal_colour_primary colourless
_exptl_crystal_density_diffrn 1.413
_exptl_crystal_description rod
_exptl_crystal_F_000 1136
_exptl_crystal_size_max 0.3
_exptl_crystal_size_mid 0.06
_exptl_crystal_size_min 0.05
_refine_diff_density_max 0.804
_refine_diff_density_min -0.482
_refine_diff_density_rms 0.097
_refine_ls_extinction_method none
_refine_ls_goodness_of_fit_ref 0.964
_refine_ls_hydrogen_treatment constr
_refine_ls_matrix_type full
_refine_ls_number_parameters 298
_refine_ls_number_reflns 5550
_refine_ls_number_restraints 273
_refine_ls_restrained_S_all 0.951
_refine_ls_R_factor_all 0.0501
_refine_ls_R_factor_gt 0.0339
_refine_ls_shift/su_max 0.001
_refine_ls_shift/su_mean 0.000
_refine_ls_structure_factor_coef Fsqd
_refine_ls_weighting_details 'w=1/[\s^2^(Fo^2^)+(0.0468P)^2^] where P=(Fo^2^+2Fc^2^)/3'
_refine_ls_weighting_scheme calc
_refine_ls_wR_factor_gt 0.0796
_refine_ls_wR_factor_ref 0.0838
_reflns_Friedel_coverage 0.000
_reflns_number_gt 4275
_reflns_number_total 5550
_reflns_threshold_expression 'I > 2\s(I)'
_cod_data_source_file c7fd00075h2.cif
_cod_data_source_block ph6552nd_0m_a
_cod_database_code 1545706
_shelx_space_group_comment
;
The symmetry employed for this shelxl refinement is uniquely defined
by the following loop, which should always be used as a source of
symmetry information in preference to the above space-group names.
They are only intended as comments.
;
_shelx_estimated_absorpt_t_max 0.943
_shelx_estimated_absorpt_t_min 0.716
_olex2_refinement_description
;
1. Fixed Uiso
 At 1.2 times of:
  All C(H) groups
2. Rigid body (RIGU) restrains
 All non-hydrogen atoms
 with sigma for 1-2 distances of 0.004 and sigma for 1-3 distances of 0.004
3.a Aromatic/amide H refined with riding coordinates:
 C7(H7), C6(H6), C3(H3), C25(H25), C4(H4), C9(H9), C5(H5), C21(H21), C23(H23),
 C24(H24), C22(H22), C15(H15), C10(H10), C11(H11), C13(H13), C16(H16), C12(H12),
  C17(H17), C19(H19), C18(H18)
;
_shelx_shelxl_version_number 2014/7
_olex2_submission_special_instructions 'No special instructions were received'

loop_
_space_group_symop_operation_xyz
'x, y, z'
'-x, y+1/2, -z+1/2'
'-x, -y, -z'
'x, -y-1/2, z-1/2'

loop_
_atom_site_label
_atom_site_type_symbol
_atom_site_fract_x
_atom_site_fract_y
_atom_site_fract_z
_atom_site_U_iso_or_equiv
_atom_site_adp_type
_atom_site_occupancy
_atom_site_site_symmetry_order
_atom_site_calc_flag
_atom_site_refinement_flags_posn
_atom_site_refinement_flags_adp
Te1 Te 0.55146(2) 0.72550(2) 0.63195(2) 0.01952(8) Uani 1 1 d . U
P1 P 0.61675(8) 0.59383(6) 0.72642(4) 0.01985(19) Uani 1 1 d . U
F1 F 0.2786(2) 0.76942(14) 0.54142(12) 0.0391(5) Uani 1 1 d . U
F2 F 0.20208(19) 0.90385(17) 0.47709(11) 0.0406(5) Uani 1 1 d . U
F3 F 0.3122(2) 0.92651(16) 0.58271(11) 0.0405(5) Uani 1 1 d . U
O1 O 0.4283(2) 0.87642(17) 0.49763(11) 0.0267(5) Uani 1 1 d . U
N1 N 0.5371(2) 0.84317(18) 0.54142(12) 0.0192(6) Uani 1 1 d . U
C1 C 0.7527(3) 0.7664(2) 0.62712(16) 0.0204(7) Uani 1 1 d . U
C2 C 0.7694(3) 0.8317(2) 0.57471(16) 0.0203(7) Uani 1 1 d . U
C7 C 0.8989(3) 0.8637(2) 0.56851(16) 0.0237(7) Uani 1 1 d . U
H7 H 0.9104 0.9081 0.5335 0.028 Uiso 1 1 calc R .
C20 C 0.4568(3) 0.5633(2) 0.75020(16) 0.0200(7) Uani 1 1 d . U
C6 C 1.0094(3) 0.8317(3) 0.61254(17) 0.0266(7) Uani 1 1 d . U
H6 H 1.0967 0.8539 0.6081 0.032 Uiso 1 1 calc R .
C3 C 0.6525(3) 0.8680(2) 0.52897(16) 0.0219(7) Uani 1 1 d . U
H3 H 0.6616 0.9083 0.4916 0.026 Uiso 1 1 calc R .
C25 C 0.3464(3) 0.5446(2) 0.70000(17) 0.0272(8) Uani 1 1 d . U
H25 H 0.3559 0.5489 0.6546 0.033 Uiso 1 1 calc R .
C8 C 0.7282(3) 0.6374(2) 0.79964(15) 0.0212(7) Uani 1 1 d . U
C4 C 0.8652(3) 0.7352(3) 0.67092(17) 0.0279(8) Uani 1 1 d . U
H4 H 0.8553 0.6915 0.7065 0.033 Uiso 1 1 calc R .
C9 C 0.8339(3) 0.5790(2) 0.83088(17) 0.0246(7) Uani 1 1 d . U
H9 H 0.8444 0.5125 0.8159 0.030 Uiso 1 1 calc R .
C5 C 0.9922(3) 0.7670(3) 0.66331(18) 0.0305(8) Uani 1 1 d . U
H5 H 1.0683 0.7440 0.6934 0.037 Uiso 1 1 calc R .
C21 C 0.4421(3) 0.5576(2) 0.81716(17) 0.0243(7) Uani 1 1 d . U
H21 H 0.5166 0.5698 0.8514 0.029 Uiso 1 1 calc R .
C23 C 0.2089(3) 0.5156(3) 0.78299(18) 0.0304(8) Uani 1 1 d . U
H23 H 0.1240 0.5002 0.7944 0.037 Uiso 1 1 calc R .
C14 C 0.6825(4) 0.4769(2) 0.70130(16) 0.0257(7) Uani 1 1 d . U
C24 C 0.2226(4) 0.5197(3) 0.71683(18) 0.0325(8) Uani 1 1 d . U
H24 H 0.1481 0.5055 0.6830 0.039 Uiso 1 1 calc R .
C22 C 0.3176(4) 0.5338(2) 0.83294(18) 0.0304(8) Uani 1 1 d . U
H22 H 0.3068 0.5301 0.8782 0.036 Uiso 1 1 calc R .
C15 C 0.6564(3) 0.3867(2) 0.73233(17) 0.0269(8) Uani 1 1 d . U
H15 H 0.6053 0.3872 0.7673 0.032 Uiso 1 1 calc R .
C10 C 0.9242(3) 0.6166(3) 0.88362(17) 0.0315(8) Uani 1 1 d . U
H10 H 0.9962 0.5760 0.9048 0.038 Uiso 1 1 calc R .
C11 C 0.9098(4) 0.7130(3) 0.90547(17) 0.0306(8) Uani 1 1 d . U
H11 H 0.9728 0.7391 0.9413 0.037 Uiso 1 1 calc R .
C13 C 0.7138(4) 0.7347(3) 0.82224(19) 0.0379(9) Uani 1 1 d . U
H13 H 0.6420 0.7756 0.8012 0.045 Uiso 1 1 calc R .
C16 C 0.7053(4) 0.2970(2) 0.71189(19) 0.0325(8) Uani 1 1 d . U
H16 H 0.6869 0.2359 0.7325 0.039 Uiso 1 1 calc R .
C12 C 0.8051(4) 0.7719(3) 0.8758(2) 0.0419(10) Uani 1 1 d . U
H12 H 0.7947 0.8379 0.8917 0.050 Uiso 1 1 calc R .
B1 B 0.3030(4) 0.8681(3) 0.5260(2) 0.0255(8) Uani 1 1 d . U
C17 C 0.7806(5) 0.2965(3) 0.6617(2) 0.0565(13) Uani 1 1 d . U
H17 H 0.8089 0.2347 0.6455 0.068 Uiso 1 1 calc R .
C19 C 0.7631(6) 0.4750(3) 0.6529(2) 0.0725(18) Uani 1 1 d . U
H19 H 0.7829 0.5355 0.6320 0.087 Uiso 1 1 calc R .
C18 C 0.8148(6) 0.3850(3) 0.6352(3) 0.091(2) Uani 1 1 d . U
H18 H 0.8749 0.3846 0.6041 0.109 Uiso 1 1 calc R .

loop_
_atom_site_aniso_label
_atom_site_aniso_U_11
_atom_site_aniso_U_22
_atom_site_aniso_U_33
_atom_site_aniso_U_23
_atom_site_aniso_U_13
_atom_site_aniso_U_12
Te1 0.01730(12) 0.01843(12) 0.02359(13) 0.00350(9) 0.00568(8) 0.00099(9)
P1 0.0219(4) 0.0176(4) 0.0207(4) 0.0028(3) 0.0054(3) 0.0023(3)
F1 0.0285(11) 0.0258(10) 0.0652(15) 0.0119(10) 0.0145(11) -0.0020(9)
F2 0.0220(11) 0.0536(13) 0.0431(13) 0.0168(11) -0.0036(9) 0.0000(10)
F3 0.0262(11) 0.0517(13) 0.0446(13) -0.0144(11) 0.0089(10) -0.0015(10)
O1 0.0202(11) 0.0340(13) 0.0248(12) 0.0115(10) 0.0003(9) -0.0003(10)
N1 0.0181(13) 0.0185(13) 0.0205(14) 0.0050(11) 0.0016(10) -0.0005(11)
C1 0.0210(15) 0.0196(15) 0.0226(16) -0.0023(13) 0.0096(12) 0.0012(13)
C2 0.0224(15) 0.0159(15) 0.0237(16) -0.0020(13) 0.0072(12) -0.0012(13)
C7 0.0271(17) 0.0193(16) 0.0274(18) -0.0067(14) 0.0122(14) -0.0052(13)
C20 0.0231(16) 0.0140(15) 0.0245(16) 0.0038(13) 0.0087(13) 0.0031(13)
C6 0.0203(16) 0.0305(18) 0.0308(18) -0.0105(15) 0.0093(13) -0.0053(14)
C3 0.0281(17) 0.0187(15) 0.0202(16) -0.0011(13) 0.0074(13) -0.0026(13)
C25 0.0296(18) 0.0296(18) 0.0232(18) -0.0005(15) 0.0065(14) 0.0009(15)
C8 0.0223(16) 0.0211(15) 0.0206(16) 0.0033(13) 0.0046(13) 0.0003(13)
C4 0.0258(17) 0.0333(18) 0.0260(18) 0.0064(15) 0.0085(14) 0.0041(15)
C9 0.0242(17) 0.0214(16) 0.0287(18) 0.0005(14) 0.0057(14) 0.0011(13)
C5 0.0204(17) 0.040(2) 0.0308(19) -0.0009(16) 0.0039(14) 0.0029(15)
C21 0.0253(17) 0.0219(17) 0.0259(17) 0.0047(14) 0.0045(14) 0.0027(14)
C23 0.0257(18) 0.0250(18) 0.043(2) 0.0065(16) 0.0120(15) 0.0002(15)
C14 0.0359(19) 0.0181(16) 0.0242(18) 0.0027(13) 0.0081(15) 0.0030(14)
C24 0.0277(18) 0.035(2) 0.035(2) 0.0001(16) 0.0032(15) -0.0024(16)
C22 0.039(2) 0.0238(17) 0.0321(19) 0.0084(15) 0.0165(15) 0.0047(15)
C15 0.0252(18) 0.0224(16) 0.034(2) 0.0001(14) 0.0069(15) -0.0035(14)
C10 0.0274(19) 0.037(2) 0.0284(19) 0.0084(16) -0.0005(15) 0.0017(15)
C11 0.039(2) 0.0295(18) 0.0223(18) 0.0054(14) 0.0025(15) -0.0106(15)
C13 0.049(2) 0.0270(18) 0.034(2) -0.0012(16) -0.0024(17) 0.0150(17)
C16 0.039(2) 0.0173(16) 0.042(2) 0.0027(15) 0.0092(17) -0.0003(14)
C12 0.062(3) 0.0261(18) 0.034(2) -0.0062(17) -0.0023(18) 0.0015(19)
B1 0.0235(19) 0.0248(19) 0.028(2) 0.0074(16) 0.0023(15) -0.0012(15)
C17 0.091(4) 0.027(2) 0.063(3) 0.0089(19) 0.046(3) 0.021(2)
C19 0.134(5) 0.026(2) 0.082(3) 0.021(2) 0.087(4) 0.026(2)
C18 0.171(6) 0.036(2) 0.098(4) 0.030(2) 0.115(4) 0.046(3)

loop_
_atom_type_symbol
_atom_type_description
_atom_type_scat_dispersion_real
_atom_type_scat_dispersion_imag
_atom_type_scat_source
C C 0.0033 0.0016 'International Tables Vol C Tables 4.2.6.8 and 6.1.1.4'
H H 0.0000 0.0000 'International Tables Vol C Tables 4.2.6.8 and 6.1.1.4'
B B 0.0013 0.0007 'International Tables Vol C Tables 4.2.6.8 and 6.1.1.4'
F F 0.0171 0.0103 'International Tables Vol C Tables 4.2.6.8 and 6.1.1.4'
N N 0.0061 0.0033 'International Tables Vol C Tables 4.2.6.8 and 6.1.1.4'
O O 0.0106 0.0060 'International Tables Vol C Tables 4.2.6.8 and 6.1.1.4'
P P 0.1023 0.0942 'International Tables Vol C Tables 4.2.6.8 and 6.1.1.4'
Te Te -0.5308 1.6751 'International Tables Vol C Tables 4.2.6.8 and 6.1.1.4'

loop_
_geom_angle_atom_site_label_1
_geom_angle_atom_site_label_2
_geom_angle_atom_site_label_3
_geom_angle
N1 Te1 P1 168.49(6)
C1 Te1 P1 94.79(9)
C1 Te1 N1 74.35(10)
C20 P1 Te1 102.94(10)
C8 P1 Te1 116.00(11)
C8 P1 C20 108.06(15)
C14 P1 Te1 115.53(11)
C14 P1 C20 105.77(15)
C14 P1 C8 107.73(16)
N1 O1 B1 111.5(2)
O1 N1 Te1 130.43(17)
C3 N1 Te1 112.5(2)
C3 N1 O1 116.5(3)
C2 C1 Te1 115.6(2)
C4 C1 Te1 125.5(2)
C4 C1 C2 118.9(3)
C1 C2 C3 120.1(3)
C7 C2 C1 119.3(3)
C7 C2 C3 120.5(3)
C2 C7 H7 119.6
C6 C7 C2 120.9(3)
C6 C7 H7 119.6
C25 C20 P1 118.7(2)
C21 C20 P1 121.4(2)
C21 C20 C25 119.9(3)
C7 C6 H6 120.3
C7 C6 C5 119.3(3)
C5 C6 H6 120.3
N1 C3 C2 117.0(3)
N1 C3 H3 121.5
C2 C3 H3 121.5
C20 C25 H25 120.0
C24 C25 C20 119.9(3)
C24 C25 H25 120.0
C9 C8 P1 121.5(2)
C9 C8 C13 119.1(3)
C13 C8 P1 119.2(3)
C1 C4 H4 119.7
C1 C4 C5 120.7(3)
C5 C4 H4 119.7
C8 C9 H9 119.7
C10 C9 C8 120.6(3)
C10 C9 H9 119.7
C6 C5 C4 120.9(3)
C6 C5 H5 119.6
C4 C5 H5 119.6
C20 C21 H21 120.3
C22 C21 C20 119.3(3)
C22 C21 H21 120.3
C24 C23 H23 119.6
C24 C23 C22 120.8(3)
C22 C23 H23 119.6
C15 C14 P1 120.3(3)
C19 C14 P1 120.6(3)
C19 C14 C15 119.0(3)
C25 C24 H24 120.2
C23 C24 C25 119.6(3)
C23 C24 H24 120.2
C21 C22 H22 119.8
C23 C22 C21 120.4(3)
C23 C22 H22 119.8
C14 C15 H15 120.0
C16 C15 C14 119.9(3)
C16 C15 H15 120.0
C9 C10 H10 120.0
C11 C10 C9 119.9(3)
C11 C10 H10 120.0
C10 C11 H11 119.8
C12 C11 C10 120.5(3)
C12 C11 H11 119.8
C8 C13 H13 120.1
C8 C13 C12 119.9(3)
C12 C13 H13 120.1
C15 C16 H16 120.0
C17 C16 C15 120.0(3)
C17 C16 H16 120.0
C11 C12 C13 120.0(3)
C11 C12 H12 120.0
C13 C12 H12 120.0
F1 B1 F3 109.4(3)
F1 B1 O1 110.9(3)
F2 B1 F1 110.7(3)
F2 B1 F3 110.1(3)
F2 B1 O1 105.5(3)
F3 B1 O1 110.1(3)
C16 C17 H17 120.0
C18 C17 C16 120.0(4)
C18 C17 H17 120.0
C14 C19 H19 120.0
C18 C19 C14 119.9(4)
C18 C19 H19 120.0
C17 C18 C19 120.8(4)
C17 C18 H18 119.6
C19 C18 H18 119.6

loop_
_geom_bond_atom_site_label_1
_geom_bond_atom_site_label_2
_geom_bond_distance
Te1 P1 2.6073(8)
Te1 N1 2.409(2)
Te1 C1 2.127(3)
P1 C20 1.813(3)
P1 C8 1.807(3)
P1 C14 1.803(3)
F1 B1 1.385(4)
F2 B1 1.384(4)
F3 B1 1.385(5)
O1 N1 1.367(3)
O1 B1 1.484(4)
N1 C3 1.280(4)
C1 C2 1.411(4)
C1 C4 1.385(5)
C2 C7 1.404(4)
C2 C3 1.458(4)
C7 H7 0.9500
C7 C6 1.377(5)
C20 C25 1.403(5)
C20 C21 1.402(4)
C6 H6 0.9500
C6 C5 1.382(5)
C3 H3 0.9500
C25 H25 0.9500
C25 C24 1.394(5)
C8 C9 1.387(4)
C8 C13 1.392(5)
C4 H4 0.9500
C4 C5 1.386(5)
C9 H9 0.9500
C9 C10 1.381(5)
C5 H5 0.9500
C21 H21 0.9500
C21 C22 1.389(5)
C23 H23 0.9500
C23 C24 1.382(5)
C23 C22 1.387(5)
C14 C15 1.405(4)
C14 C19 1.384(5)
C24 H24 0.9500
C22 H22 0.9500
C15 H15 0.9500
C15 C16 1.385(5)
C10 H10 0.9500
C10 C11 1.376(5)
C11 H11 0.9500
C11 C12 1.373(5)
C13 H13 0.9500
C13 C12 1.396(5)
C16 H16 0.9500
C16 C17 1.377(5)
C12 H12 0.9500
C17 H17 0.9500
C17 C18 1.367(6)
C19 H19 0.9500
C19 C18 1.382(6)
C18 H18 0.9500

loop_
_smtbx_masks_void_nr
_smtbx_masks_void_average_x
_smtbx_masks_void_average_y
_smtbx_masks_void_average_z
_smtbx_masks_void_volume
_smtbx_masks_void_count_electrons
1 -0.293 0.000 0.000 240.7 69.2
2 -0.727 0.500 0.500 240.7 69.2
